data_1516104
loop_
_publ_author_name
'Hu, Jian'
'Tian, Bing'
'Wu, Xinyan'
'Tong, Xiaofeng'

_publ_section_title
;
 Tertiary amine-triggered cascade S(N)2/cycloaddition: an efficient
 construction of complex azaheterocycles under mild conditions.
;
_journal_issue 19
_journal_name_full 'Organic letters'
_journal_page_first 5074
_journal_page_last 5077
_journal_paper_doi 10.1021/ol302329b
_journal_volume 14
_journal_year 2012
_chemical_formula_sum 'C30 H28 Cl N O4 S'
_chemical_formula_weight 534.04
_chemical_name_systematic
; 
 ? 
;
_space_group_IT_number 2
_symmetry_cell_setting triclinic
_symmetry_space_group_name_Hall '-P 1'
_symmetry_space_group_name_H-M 'P -1'
_atom_sites_solution_hydrogens geom
_atom_sites_solution_primary direct
_atom_sites_solution_secondary difmap
_audit_creation_method SHELXL-97
_cell_angle_alpha 70.5670(10)
_cell_angle_beta 76.6030(10)
_cell_angle_gamma 78.8550(10)
_cell_formula_units_Z 4
_cell_length_a 10.0293(6)
_cell_length_b 16.6704(9)
_cell_length_c 17.4029(10)
_cell_measurement_reflns_used 5080
_cell_measurement_temperature 293(2)
_cell_measurement_theta_max 53.466
_cell_measurement_theta_min 4.499
_cell_volume 2647.7(3)
_computing_cell_refinement 'Bruker SMART'
_computing_data_collection 'Bruker SMART'
_computing_data_reduction 'Bruker SHELXTL'
_computing_molecular_graphics 'Bruker SHELXTL'
_computing_publication_material 'Bruker SHELXTL'
_computing_structure_refinement 'SHELXL-97 (Sheldrick, 1997)'
_computing_structure_solution 'SHELXS-97 (Sheldrick, 1990)'
_diffrn_ambient_temperature 293(2)
_diffrn_measured_fraction_theta_full 0.999
_diffrn_measured_fraction_theta_max 0.999
_diffrn_measurement_device_type 'CCD area detector'
_diffrn_measurement_method 'phi and omega scans'
_diffrn_radiation_monochromator graphite
_diffrn_radiation_source 'fine-focus sealed tube'
_diffrn_radiation_type MoK\a
_diffrn_radiation_wavelength 0.71073
_diffrn_reflns_av_R_equivalents 0.0204
_diffrn_reflns_av_sigmaI/netI 0.0386
_diffrn_reflns_limit_h_max 12
_diffrn_reflns_limit_h_min -12
_diffrn_reflns_limit_k_max 16
_diffrn_reflns_limit_k_min -20
_diffrn_reflns_limit_l_max 21
_diffrn_reflns_limit_l_min -21
_diffrn_reflns_number 16235
_diffrn_reflns_theta_full 26.00
_diffrn_reflns_theta_max 26.00
_diffrn_reflns_theta_min 1.31
_exptl_absorpt_coefficient_mu 0.260
_exptl_absorpt_correction_T_max 1.00000
_exptl_absorpt_correction_T_min 0.64078
_exptl_absorpt_correction_type empirical
_exptl_absorpt_process_details sadabs
_exptl_crystal_colour colorless
_exptl_crystal_density_diffrn 1.340
_exptl_crystal_density_method 'not measured'
_exptl_crystal_description prismatic
_exptl_crystal_F_000 1120
_exptl_crystal_size_max 0.321
_exptl_crystal_size_mid 0.257
_exptl_crystal_size_min 0.176
_refine_diff_density_max 0.342
_refine_diff_density_min -0.229
_refine_diff_density_rms 0.044
_refine_ls_extinction_method none
_refine_ls_goodness_of_fit_ref 1.007
_refine_ls_hydrogen_treatment constr
_refine_ls_matrix_type full
_refine_ls_number_parameters 669
_refine_ls_number_reflns 10410
_refine_ls_number_restraints 0
_refine_ls_restrained_S_all 1.007
_refine_ls_R_factor_all 0.0667
_refine_ls_R_factor_gt 0.0489
_refine_ls_shift/su_max 0.012
_refine_ls_shift/su_mean 0.000
_refine_ls_structure_factor_coef Fsqd
_refine_ls_weighting_details 'calc w=1/[\s^2^(Fo^2^)+(0.0859P)^2^+0.2299P] where P=(Fo^2^+2Fc^2^)/3'
_refine_ls_weighting_scheme calc
_refine_ls_wR_factor_gt 0.1327
_refine_ls_wR_factor_ref 0.1476
_reflns_number_gt 7807
_reflns_number_total 10410
_reflns_threshold_expression >2sigma(I)
_cod_data_source_file ol302329b_si_002.cif
_cod_data_source_block cd21272
_cod_depositor_comments
;
The following automatic conversions were performed:

'_symmetry_cell_setting' value 'Triclinic' changed to 'triclinic'
according to
/usr/data/users/saulius/automatic-downloads/retrospective/ACS/lib/dictionaries/cif_core.dic
dictionary named 'cif_core.dic' version 2.4.2 from 2011-04-26.

Automatic conversion script
Id: cif_fix_values 2281 2013-09-26 08:29:07Z andrius 
;
_cod_original_sg_symbol_H-M P-1
_cod_database_code 1516104

loop_
_symmetry_equiv_pos_as_xyz
'x, y, z'
'-x, -y, -z'

loop_
_atom_site_label
_atom_site_type_symbol
_atom_site_fract_x
_atom_site_fract_y
_atom_site_fract_z
_atom_site_U_iso_or_equiv
_atom_site_adp_type
_atom_site_occupancy
_atom_site_symmetry_multiplicity
_atom_site_calc_flag
_atom_site_refinement_flags
S1 S 0.10939(6) 0.90750(4) 0.36446(4) 0.06387(18) Uani 1 1 d .
S1' S 0.22119(5) 0.61052(3) 0.19522(3) 0.04781(14) Uani 1 1 d .
Cl1 Cl 0.49114(10) 0.84106(5) -0.06240(4) 0.0919(3) Uani 1 1 d .
Cl1' Cl 0.37921(11) 0.67305(5) 0.59965(4) 0.0995(3) Uani 1 1 d .
N1 N 0.27322(17) 0.89837(11) 0.36928(10) 0.0511(4) Uani 1 1 d .
N1' N 0.38758(16) 0.61397(10) 0.17549(10) 0.0442(4) Uani 1 1 d .
O1 O 0.3878(2) 0.92866(12) 0.57069(12) 0.0810(5) Uani 1 1 d .
O2 O 0.59903(17) 0.86075(10) 0.54466(9) 0.0659(4) Uani 1 1 d .
O3 O 0.04061(18) 0.97388(12) 0.39925(13) 0.0837(5) Uani 1 1 d .
O4 O 0.10471(18) 0.91442(13) 0.28112(11) 0.0831(6) Uani 1 1 d .
O1' O 0.6762(2) 0.51377(12) -0.00166(12) 0.0873(6) Uani 1 1 d .
O2' O 0.78068(17) 0.63010(10) -0.03632(9) 0.0638(4) Uani 1 1 d .
O3' O 0.20252(16) 0.53346(9) 0.18285(10) 0.0613(4) Uani 1 1 d .
O4' O 0.17049(15) 0.62411(10) 0.27401(9) 0.0594(4) Uani 1 1 d .
C1 C 0.3687(2) 0.83813(13) 0.33103(13) 0.0498(5) Uani 1 1 d .
H1A H 0.3407 0.8394 0.2809 0.060 Uiso 1 1 calc R
H1B H 0.3678 0.7803 0.3688 0.060 Uiso 1 1 calc R
C2 C 0.3003(2) 0.89094(14) 0.45077(13) 0.0549(5) Uani 1 1 d .
H2A H 0.2681 0.8391 0.4909 0.066 Uiso 1 1 calc R
H2B H 0.2497 0.9395 0.4684 0.066 Uiso 1 1 calc R
C3 C 0.4519(2) 0.88827(12) 0.44787(12) 0.0486(5) Uani 1 1 d .
C4 C 0.5490(2) 0.88068(12) 0.38328(13) 0.0479(5) Uani 1 1 d .
C5 C 0.5124(2) 0.86405(12) 0.31078(12) 0.0462(5) Uani 1 1 d .
H5 H 0.5769 0.8149 0.3006 0.055 Uiso 1 1 calc R
C6 C 0.5378(2) 0.94077(13) 0.23138(12) 0.0475(5) Uani 1 1 d .
H6 H 0.4662 0.9887 0.2370 0.057 Uiso 1 1 calc R
C7 C 0.6758(2) 0.96791(15) 0.22391(14) 0.0602(6) Uani 1 1 d .
H7 H 0.7128 1.0046 0.1733 0.072 Uiso 1 1 calc R
C8 C 0.7480(2) 0.94346(16) 0.28371(15) 0.0633(6) Uani 1 1 d .
H8 H 0.8356 0.9603 0.2713 0.076 Uiso 1 1 calc R
C9 C 0.6990(2) 0.89056(15) 0.37029(14) 0.0596(6) Uani 1 1 d .
H9A H 0.7121 0.9177 0.4089 0.072 Uiso 1 1 calc R
H9B H 0.7533 0.8344 0.3812 0.072 Uiso 1 1 calc R
C10 C 0.4751(3) 0.89626(14) 0.52659(14) 0.0568(5) Uani 1 1 d .
C11 C 0.6231(3) 0.86418(17) 0.62274(15) 0.0709(7) Uani 1 1 d .
H11A H 0.5812 0.9191 0.6306 0.085 Uiso 1 1 calc R
H11B H 0.7217 0.8595 0.6207 0.085 Uiso 1 1 calc R
C12 C 0.5642(2) 0.79361(15) 0.69472(14) 0.0575(5) Uani 1 1 d .
C13 C 0.4616(3) 0.8113(2) 0.75545(18) 0.0784(7) Uani 1 1 d .
H13 H 0.4250 0.8679 0.7517 0.094 Uiso 1 1 calc R
C14 C 0.4119(4) 0.7457(3) 0.8225(2) 0.1054(11) Uani 1 1 d .
H14 H 0.3427 0.7585 0.8641 0.127 Uiso 1 1 calc R
C15 C 0.4618(5) 0.6636(3) 0.8285(2) 0.1101(13) Uani 1 1 d .
H15 H 0.4272 0.6197 0.8737 0.132 Uiso 1 1 calc R
C16 C 0.5634(4) 0.6452(2) 0.7679(3) 0.1082(12) Uani 1 1 d .
H16 H 0.5982 0.5884 0.7715 0.130 Uiso 1 1 calc R
C17 C 0.6152(3) 0.71034(18) 0.70095(19) 0.0825(8) Uani 1 1 d .
H17 H 0.6854 0.6973 0.6599 0.099 Uiso 1 1 calc R
C18 C 0.5276(2) 0.91815(12) 0.15597(12) 0.0479(5) Uani 1 1 d .
C19 C 0.4058(2) 0.94048(13) 0.12441(13) 0.0526(5) Uani 1 1 d .
H19 H 0.3304 0.9713 0.1490 0.063 Uiso 1 1 calc R
C20 C 0.3952(3) 0.91753(14) 0.05709(14) 0.0603(6) Uani 1 1 d .
H20 H 0.3135 0.9332 0.0362 0.072 Uiso 1 1 calc R
C21 C 0.5063(3) 0.87122(14) 0.02104(13) 0.0614(6) Uani 1 1 d .
C22 C 0.6276(3) 0.84799(14) 0.05092(14) 0.0624(6) Uani 1 1 d .
H22 H 0.7023 0.8167 0.0264 0.075 Uiso 1 1 calc R
C23 C 0.6372(2) 0.87178(14) 0.11810(13) 0.0560(5) Uani 1 1 d .
H23 H 0.7194 0.8562 0.1384 0.067 Uiso 1 1 calc R
C24 C 0.0483(2) 0.81078(15) 0.43000(14) 0.0566(5) Uani 1 1 d .
C25 C 0.0086(2) 0.79915(17) 0.51397(15) 0.0663(6) Uani 1 1 d .
H25 H 0.0089 0.8431 0.5357 0.080 Uiso 1 1 calc R
C26 C -0.0316(3) 0.72159(18) 0.56514(16) 0.0725(7) Uani 1 1 d .
H26 H -0.0558 0.7129 0.6220 0.087 Uiso 1 1 calc R
C27 C -0.0367(2) 0.65634(16) 0.53389(17) 0.0684(7) Uani 1 1 d .
C28 C 0.0024(3) 0.67014(17) 0.44979(17) 0.0717(7) Uani 1 1 d .
H28 H -0.0011 0.6270 0.4278 0.086 Uiso 1 1 calc R
C29 C 0.0463(2) 0.74605(17) 0.39763(15) 0.0646(6) Uani 1 1 d .
H29 H 0.0744 0.7537 0.3411 0.078 Uiso 1 1 calc R
C30 C -0.0832(4) 0.57212(19) 0.5906(2) 0.1013(10) Uani 1 1 d .
H30A H -0.1110 0.5751 0.6463 0.152 Uiso 1 1 calc R
H30B H -0.0083 0.5268 0.5886 0.152 Uiso 1 1 calc R
H30C H -0.1597 0.5608 0.5731 0.152 Uiso 1 1 calc R
C1' C 0.4385(2) 0.67613(12) 0.20173(12) 0.0431(4) Uani 1 1 d .
H1'1 H 0.3826 0.6815 0.2537 0.052 Uiso 1 1 calc R
H1'2 H 0.4328 0.7320 0.1604 0.052 Uiso 1 1 calc R
C2' C 0.4590(2) 0.60798(14) 0.09353(13) 0.0494(5) Uani 1 1 d .
H2'1 H 0.4254 0.6574 0.0511 0.059 Uiso 1 1 calc R
H2'2 H 0.4385 0.5570 0.0857 0.059 Uiso 1 1 calc R
C3' C 0.6125(2) 0.60413(12) 0.08443(12) 0.0464(5) Uani 1 1 d .
C4' C 0.6719(2) 0.62033(12) 0.13768(13) 0.0483(5) Uani 1 1 d .
C5' C 0.5873(2) 0.64414(12) 0.21204(12) 0.0448(4) Uani 1 1 d .
H5' H 0.6263 0.6918 0.2162 0.054 Uiso 1 1 calc R
C6' C 0.6048(2) 0.56825(12) 0.29091(12) 0.0476(5) Uani 1 1 d .
H6' H 0.5526 0.5237 0.2922 0.057 Uiso 1 1 calc R
C7' C 0.7548(2) 0.53148(15) 0.28633(15) 0.0626(6) Uani 1 1 d .
H7' H 0.7813 0.4922 0.3342 0.075 Uiso 1 1 calc R
C8' C 0.8513(2) 0.55053(17) 0.22002(16) 0.0677(6) Uani 1 1 d .
H8' H 0.9421 0.5272 0.2250 0.081 Uiso 1 1 calc R
C9' C 0.8240(2) 0.60737(16) 0.13730(15) 0.0622(6) Uani 1 1 d .
H9'1 H 0.8731 0.5814 0.0947 0.075 Uiso 1 1 calc R
H9'2 H 0.8564 0.6622 0.1253 0.075 Uiso 1 1 calc R
C10' C 0.6922(2) 0.57647(14) 0.01233(13) 0.0533(5) Uani 1 1 d .
C11' C 0.8624(3) 0.60839(16) -0.10893(15) 0.0721(7) Uani 1 1 d .
H11C H 0.8043 0.5901 -0.1358 0.087 Uiso 1 1 calc R
H11D H 0.9348 0.5618 -0.0928 0.087 Uiso 1 1 calc R
C12' C 0.9240(2) 0.68534(15) -0.16666(13) 0.0563(5) Uani 1 1 d .
C13' C 1.0626(3) 0.68081(17) -0.19964(15) 0.0687(6) Uani 1 1 d .
H13' H 1.1198 0.6293 -0.1847 0.082 Uiso 1 1 calc R
C14' C 1.1176(3) 0.7536(2) -0.25563(17) 0.0822(8) Uani 1 1 d .
H14' H 1.2116 0.7502 -0.2778 0.099 Uiso 1 1 calc R
C15' C 1.0356(4) 0.8292(2) -0.27799(17) 0.0856(9) Uani 1 1 d .
H15' H 1.0731 0.8773 -0.3155 0.103 Uiso 1 1 calc R
C16' C 0.8984(4) 0.83444(19) -0.24541(19) 0.0880(9) Uani 1 1 d .
H16' H 0.8422 0.8864 -0.2603 0.106 Uiso 1 1 calc R
C17' C 0.8424(3) 0.76312(18) -0.19049(17) 0.0763(7) Uani 1 1 d .
H17' H 0.7482 0.7673 -0.1691 0.092 Uiso 1 1 calc R
C18' C 0.5485(2) 0.59418(12) 0.36875(12) 0.0476(5) Uani 1 1 d .
C19' C 0.4164(2) 0.58129(13) 0.41166(13) 0.0522(5) Uani 1 1 d .
H19' H 0.3617 0.5556 0.3925 0.063 Uiso 1 1 calc R
C20' C 0.3634(3) 0.60559(14) 0.48228(13) 0.0599(6) Uani 1 1 d .
H20' H 0.2739 0.5968 0.5102 0.072 Uiso 1 1 calc R
C21' C 0.4448(3) 0.64293(14) 0.51074(14) 0.0624(6) Uani 1 1 d .
C22' C 0.5766(3) 0.65696(15) 0.46964(15) 0.0661(6) Uani 1 1 d .
H22' H 0.6307 0.6825 0.4893 0.079 Uiso 1 1 calc R
C23' C 0.6281(2) 0.63271(14) 0.39878(14) 0.0577(5) Uani 1 1 d .
H23' H 0.7172 0.6423 0.3707 0.069 Uiso 1 1 calc R
C24' C 0.1487(2) 0.69663(13) 0.11968(13) 0.0480(5) Uani 1 1 d .
C25' C 0.1401(2) 0.68574(15) 0.04531(14) 0.0563(5) Uani 1 1 d .
H25' H 0.1712 0.6331 0.0356 0.068 Uiso 1 1 calc R
C26' C 0.0851(2) 0.75360(17) -0.01389(15) 0.0654(6) Uani 1 1 d .
H26' H 0.0798 0.7460 -0.0636 0.078 Uiso 1 1 calc R
C27' C 0.0378(2) 0.83214(17) -0.00178(16) 0.0670(6) Uani 1 1 d .
C28' C 0.0457(3) 0.84117(16) 0.07337(18) 0.0727(7) Uani 1 1 d .
H28' H 0.0125 0.8935 0.0834 0.087 Uiso 1 1 calc R
C29' C 0.1013(2) 0.77484(15) 0.13345(16) 0.0624(6) Uani 1 1 d .
H29' H 0.1069 0.7827 0.1830 0.075 Uiso 1 1 calc R
C30' C -0.0213(4) 0.9061(2) -0.0672(2) 0.1017(10) Uani 1 1 d .
H30D H 0.0514 0.9379 -0.1030 0.153 Uiso 1 1 calc R
H30E H -0.0890 0.9428 -0.0412 0.153 Uiso 1 1 calc R
H30F H -0.0641 0.8846 -0.0991 0.153 Uiso 1 1 calc R

loop_
_atom_site_aniso_label
_atom_site_aniso_U_11
_atom_site_aniso_U_22
_atom_site_aniso_U_33
_atom_site_aniso_U_23
_atom_site_aniso_U_13
_atom_site_aniso_U_12
S1 0.0448(3) 0.0702(4) 0.0610(4) 0.0038(3) -0.0111(3) -0.0113(3)
S1' 0.0399(3) 0.0501(3) 0.0518(3) -0.0158(2) 0.0012(2) -0.0127(2)
Cl1 0.1423(7) 0.0777(4) 0.0609(4) -0.0195(3) -0.0269(4) -0.0180(4)
Cl1' 0.1614(8) 0.0771(5) 0.0532(4) -0.0202(3) -0.0058(4) -0.0149(5)
N1 0.0445(10) 0.0524(10) 0.0482(10) -0.0019(8) -0.0071(8) -0.0125(8)
N1' 0.0381(9) 0.0469(9) 0.0469(9) -0.0151(7) -0.0016(7) -0.0091(7)
O1 0.0877(14) 0.0891(13) 0.0751(12) -0.0413(11) -0.0205(10) 0.0045(10)
O2 0.0681(11) 0.0770(11) 0.0498(9) -0.0068(8) -0.0184(8) -0.0158(8)
O3 0.0572(11) 0.0674(11) 0.1066(15) -0.0094(10) -0.0109(10) 0.0039(8)
O4 0.0574(10) 0.1143(15) 0.0597(10) 0.0106(10) -0.0217(8) -0.0215(10)
O1' 0.1032(15) 0.0766(12) 0.0862(13) -0.0453(10) 0.0345(11) -0.0462(11)
O2' 0.0693(10) 0.0658(10) 0.0570(9) -0.0281(8) 0.0193(8) -0.0300(8)
O3' 0.0521(9) 0.0529(9) 0.0811(11) -0.0240(8) -0.0006(8) -0.0188(7)
O4' 0.0499(9) 0.0733(10) 0.0510(9) -0.0194(7) 0.0062(7) -0.0154(7)
C1 0.0527(12) 0.0487(11) 0.0448(11) -0.0017(9) -0.0116(9) -0.0175(9)
C2 0.0550(13) 0.0565(12) 0.0474(12) -0.0068(9) -0.0046(10) -0.0151(10)
C3 0.0553(13) 0.0396(10) 0.0474(11) -0.0025(8) -0.0128(10) -0.0126(9)
C4 0.0478(11) 0.0431(10) 0.0483(11) -0.0030(9) -0.0145(9) -0.0077(8)
C5 0.0449(11) 0.0430(10) 0.0450(11) -0.0039(8) -0.0090(9) -0.0084(8)
C6 0.0457(11) 0.0429(10) 0.0480(11) -0.0036(8) -0.0080(9) -0.0103(8)
C7 0.0543(13) 0.0627(14) 0.0569(13) -0.0033(10) -0.0043(11) -0.0252(11)
C8 0.0442(12) 0.0757(15) 0.0691(15) -0.0149(12) -0.0078(11) -0.0211(11)
C9 0.0494(13) 0.0686(14) 0.0611(14) -0.0146(11) -0.0165(11) -0.0092(10)
C10 0.0687(15) 0.0463(12) 0.0537(13) -0.0064(10) -0.0148(11) -0.0146(11)
C11 0.0844(18) 0.0781(16) 0.0555(14) -0.0080(12) -0.0263(13) -0.0280(14)
C12 0.0645(14) 0.0630(14) 0.0478(12) -0.0121(10) -0.0205(11) -0.0105(11)
C13 0.0811(19) 0.0893(19) 0.0743(18) -0.0385(15) -0.0088(15) -0.0146(15)
C14 0.103(3) 0.156(4) 0.0670(19) -0.041(2) 0.0106(17) -0.056(3)
C15 0.125(3) 0.127(3) 0.072(2) 0.016(2) -0.032(2) -0.067(3)
C16 0.118(3) 0.0644(18) 0.127(3) 0.0095(19) -0.051(3) -0.0091(18)
C17 0.0747(19) 0.0737(18) 0.087(2) -0.0156(15) -0.0087(15) -0.0045(14)
C18 0.0491(12) 0.0427(10) 0.0430(11) 0.0006(8) -0.0064(9) -0.0114(9)
C19 0.0506(12) 0.0516(12) 0.0477(12) -0.0031(9) -0.0098(9) -0.0081(9)
C20 0.0657(15) 0.0561(13) 0.0534(13) 0.0012(10) -0.0202(11) -0.0145(11)
C21 0.0833(18) 0.0495(12) 0.0445(12) 0.0008(10) -0.0120(12) -0.0184(12)
C22 0.0713(16) 0.0504(12) 0.0525(13) -0.0073(10) 0.0029(11) -0.0086(11)
C23 0.0498(12) 0.0548(12) 0.0531(13) -0.0035(10) -0.0057(10) -0.0092(10)
C24 0.0393(11) 0.0712(14) 0.0533(12) -0.0093(11) -0.0037(9) -0.0152(10)
C25 0.0567(14) 0.0829(17) 0.0601(14) -0.0230(12) 0.0062(11) -0.0286(12)
C26 0.0631(16) 0.0943(19) 0.0526(14) -0.0112(13) 0.0054(11) -0.0314(14)
C27 0.0488(13) 0.0710(16) 0.0737(17) -0.0086(13) -0.0001(12) -0.0168(11)
C28 0.0621(15) 0.0758(17) 0.0794(18) -0.0286(14) -0.0037(13) -0.0157(13)
C29 0.0530(14) 0.0845(17) 0.0528(13) -0.0171(12) -0.0036(10) -0.0144(12)
C30 0.094(2) 0.079(2) 0.106(2) -0.0006(17) 0.0019(18) -0.0265(17)
C1' 0.0453(11) 0.0390(10) 0.0424(10) -0.0098(8) -0.0042(8) -0.0080(8)
C2' 0.0455(11) 0.0551(12) 0.0480(11) -0.0187(9) -0.0007(9) -0.0109(9)
C3' 0.0426(11) 0.0447(10) 0.0484(11) -0.0132(9) 0.0029(9) -0.0122(8)
C4' 0.0413(11) 0.0467(11) 0.0507(11) -0.0103(9) 0.0034(9) -0.0134(8)
C5' 0.0430(11) 0.0440(10) 0.0472(11) -0.0107(8) -0.0055(8) -0.0133(8)
C6' 0.0431(11) 0.0446(11) 0.0497(11) -0.0071(9) -0.0057(9) -0.0093(8)
C7' 0.0519(13) 0.0611(14) 0.0638(14) -0.0087(11) -0.0120(11) 0.0016(10)
C8' 0.0423(13) 0.0809(16) 0.0765(17) -0.0214(13) -0.0114(12) -0.0030(11)
C9' 0.0425(12) 0.0768(15) 0.0652(14) -0.0210(12) 0.0004(10) -0.0161(11)
C10' 0.0511(12) 0.0516(12) 0.0553(12) -0.0173(10) 0.0031(10) -0.0150(10)
C11' 0.0806(18) 0.0727(16) 0.0616(15) -0.0336(12) 0.0227(13) -0.0254(13)
C12' 0.0607(14) 0.0672(14) 0.0443(11) -0.0236(10) 0.0034(10) -0.0197(11)
C13' 0.0647(16) 0.0813(17) 0.0592(14) -0.0292(13) 0.0073(12) -0.0151(13)
C14' 0.0744(18) 0.112(2) 0.0636(16) -0.0352(16) 0.0204(14) -0.0444(18)
C15' 0.108(3) 0.088(2) 0.0585(16) -0.0116(14) -0.0005(16) -0.0421(19)
C16' 0.111(3) 0.0705(18) 0.0775(19) -0.0061(14) -0.0266(18) -0.0168(17)
C17' 0.0635(16) 0.0883(19) 0.0780(18) -0.0249(15) -0.0098(13) -0.0156(14)
C18' 0.0479(12) 0.0419(10) 0.0465(11) -0.0024(8) -0.0118(9) -0.0064(8)
C19' 0.0506(12) 0.0545(12) 0.0463(11) -0.0051(9) -0.0098(9) -0.0113(9)
C20' 0.0629(14) 0.0567(13) 0.0463(12) -0.0016(10) -0.0040(10) -0.0073(11)
C21' 0.0897(19) 0.0450(12) 0.0444(12) -0.0039(9) -0.0147(12) -0.0043(11)
C22' 0.0871(19) 0.0555(13) 0.0581(14) -0.0065(11) -0.0271(13) -0.0172(12)
C23' 0.0564(13) 0.0548(12) 0.0568(13) -0.0032(10) -0.0151(11) -0.0135(10)
C24' 0.0346(10) 0.0572(12) 0.0546(12) -0.0223(10) -0.0007(9) -0.0105(9)
C25' 0.0470(12) 0.0659(14) 0.0607(13) -0.0277(11) -0.0020(10) -0.0121(10)
C26' 0.0571(14) 0.0885(18) 0.0518(13) -0.0190(12) -0.0069(11) -0.0196(13)
C27' 0.0509(14) 0.0749(16) 0.0689(16) -0.0098(13) -0.0110(11) -0.0140(12)
C28' 0.0698(17) 0.0569(14) 0.093(2) -0.0261(13) -0.0195(14) -0.0003(12)
C29' 0.0607(14) 0.0643(14) 0.0684(15) -0.0285(12) -0.0158(12) -0.0022(11)
C30' 0.095(2) 0.094(2) 0.097(2) 0.0098(17) -0.0336(19) -0.0160(18)

loop_
_atom_type_symbol
_atom_type_description
_atom_type_scat_dispersion_real
_atom_type_scat_dispersion_imag
_atom_type_scat_source
C C 0.0033 0.0016 'International Tables Vol C Tables 4.2.6.8 and 6.1.1.4'
H H 0.0000 0.0000 'International Tables Vol C Tables 4.2.6.8 and 6.1.1.4'
N N 0.0061 0.0033 'International Tables Vol C Tables 4.2.6.8 and 6.1.1.4'
O O 0.0106 0.0060 'International Tables Vol C Tables 4.2.6.8 and 6.1.1.4'
S S 0.1246 0.1234 'International Tables Vol C Tables 4.2.6.8 and 6.1.1.4'
Cl Cl 0.1484 0.1585 'International Tables Vol C Tables 4.2.6.8 and 6.1.1.4'

loop_
_geom_angle_atom_site_label_1
_geom_angle_atom_site_label_2
_geom_angle_atom_site_label_3
_geom_angle
O3 S1 O4 120.45(12)
O3 S1 N1 106.48(11)
O4 S1 N1 106.25(10)
O3 S1 C24 107.63(12)
O4 S1 C24 108.42(11)
N1 S1 C24 106.90(9)
O3' S1' O4' 119.85(9)
O3' S1' N1' 106.36(9)
O4' S1' N1' 106.69(9)
O3' S1' C24' 107.27(10)
O4' S1' C24' 108.62(10)
N1' S1' C24' 107.48(9)
C2 N1 C1 112.12(16)
C2 N1 S1 114.78(14)
C1 N1 S1 117.10(14)
C2' N1' C1' 113.32(15)
C2' N1' S1' 115.50(13)
C1' N1' S1' 117.79(12)
C10 O2 C11 115.3(2)
C10' O2' C11' 116.48(17)
N1 C1 C5 108.47(16)
N1 C1 H1A 110.0
C5 C1 H1A 110.0
N1 C1 H1B 110.0
C5 C1 H1B 110.0
H1A C1 H1B 108.4
N1 C2 C3 110.92(17)
N1 C2 H2A 109.5
C3 C2 H2A 109.5
N1 C2 H2B 109.5
C3 C2 H2B 109.5
H2A C2 H2B 108.0
C4 C3 C10 126.1(2)
C4 C3 C2 123.74(19)
C10 C3 C2 110.17(18)
C3 C4 C9 126.88(19)
C3 C4 C5 120.46(18)
C9 C4 C5 112.61(18)
C4 C5 C1 111.84(17)
C4 C5 C6 110.61(16)
C1 C5 C6 114.00(16)
C4 C5 H5 106.6
C1 C5 H5 106.6
C6 C5 H5 106.6
C7 C6 C18 112.01(17)
C7 C6 C5 109.09(16)
C18 C6 C5 110.83(16)
C7 C6 H6 108.3
C18 C6 H6 108.3
C5 C6 H6 108.3
C8 C7 C6 124.7(2)
C8 C7 H7 117.7
C6 C7 H7 117.7
C7 C8 C9 124.5(2)
C7 C8 H8 117.7
C9 C8 H8 117.7
C8 C9 C4 110.83(18)
C8 C9 H9A 109.5
C4 C9 H9A 109.5
C8 C9 H9B 109.5
C4 C9 H9B 109.5
H9A C9 H9B 108.1
O1 C10 O2 123.4(2)
O1 C10 C3 122.7(2)
O2 C10 C3 113.8(2)
O2 C11 C12 111.71(19)
O2 C11 H11A 109.3
C12 C11 H11A 109.3
O2 C11 H11B 109.3
C12 C11 H11B 109.3
H11A C11 H11B 107.9
C13 C12 C17 118.9(3)
C13 C12 C11 121.0(2)
C17 C12 C11 120.0(2)
C12 C13 C14 120.2(3)
C12 C13 H13 119.9
C14 C13 H13 119.9
C15 C14 C13 120.9(3)
C15 C14 H14 119.6
C13 C14 H14 119.6
C14 C15 C16 119.4(3)
C14 C15 H15 120.3
C16 C15 H15 120.3
C15 C16 C17 120.3(3)
C15 C16 H16 119.8
C17 C16 H16 119.8
C12 C17 C16 120.3(3)
C12 C17 H17 119.8
C16 C17 H17 119.8
C23 C18 C19 117.9(2)
C23 C18 C6 121.15(19)
C19 C18 C6 120.90(19)
C20 C19 C18 120.9(2)
C20 C19 H19 119.6
C18 C19 H19 119.6
C21 C20 C19 119.6(2)
C21 C20 H20 120.2
C19 C20 H20 120.2
C22 C21 C20 120.9(2)
C22 C21 Cl1 119.8(2)
C20 C21 Cl1 119.3(2)
C21 C22 C23 118.9(2)
C21 C22 H22 120.5
C23 C22 H22 120.5
C22 C23 C18 121.8(2)
C22 C23 H23 119.1
C18 C23 H23 119.1
C29 C24 C25 120.5(2)
C29 C24 S1 119.86(18)
C25 C24 S1 119.56(19)
C26 C25 C24 119.1(2)
C26 C25 H25 120.5
C24 C25 H25 120.5
C25 C26 C27 121.4(2)
C25 C26 H26 119.3
C27 C26 H26 119.3
C28 C27 C26 118.1(2)
C28 C27 C30 121.0(3)
C26 C27 C30 120.8(3)
C29 C28 C27 121.6(2)
C29 C28 H28 119.2
C27 C28 H28 119.2
C28 C29 C24 119.2(2)
C28 C29 H29 120.4
C24 C29 H29 120.4
C27 C30 H30A 109.5
C27 C30 H30B 109.5
H30A C30 H30B 109.5
C27 C30 H30C 109.5
H30A C30 H30C 109.5
H30B C30 H30C 109.5
N1' C1' C5' 108.21(15)
N1' C1' H1'1 110.1
C5' C1' H1'1 110.1
N1' C1' H1'2 110.1
C5' C1' H1'2 110.1
H1'1 C1' H1'2 108.4
N1' C2' C3' 111.21(16)
N1' C2' H2'1 109.4
C3' C2' H2'1 109.4
N1' C2' H2'2 109.4
C3' C2' H2'2 109.4
H2'1 C2' H2'2 108.0
C4' C3' C10' 123.12(19)
C4' C3' C2' 123.43(18)
C10' C3' C2' 113.40(18)
C3' C4' C9' 125.54(19)
C3' C4' C5' 121.28(18)
C9' C4' C5' 112.79(18)
C4' C5' C1' 111.59(16)
C4' C5' C6' 109.28(16)
C1' C5' C6' 114.27(16)
C4' C5' H5' 107.1
C1' C5' H5' 107.1
C6' C5' H5' 107.1
C7' C6' C18' 111.54(18)
C7' C6' C5' 109.33(17)
C18' C6' C5' 111.87(16)
C7' C6' H6' 108.0
C18' C6' H6' 108.0
C5' C6' H6' 108.0
C8' C7' C6' 125.1(2)
C8' C7' H7' 117.4
C6' C7' H7' 117.4
C7' C8' C9' 123.9(2)
C7' C8' H8' 118.1
C9' C8' H8' 118.1
C8' C9' C4' 109.09(19)
C8' C9' H9'1 109.9
C4' C9' H9'1 109.9
C8' C9' H9'2 109.9
C4' C9' H9'2 109.9
H9'1 C9' H9'2 108.3
O1' C10' O2' 123.5(2)
O1' C10' C3' 123.79(19)
O2' C10' C3' 112.71(17)
O2' C11' C12' 108.45(18)
O2' C11' H11C 110.0
C12' C11' H11C 110.0
O2' C11' H11D 110.0
C12' C11' H11D 110.0
H11C C11' H11D 108.4
C13' C12' C17' 118.2(2)
C13' C12' C11' 121.0(2)
C17' C12' C11' 120.7(2)
C12' C13' C14' 120.0(3)
C12' C13' H13' 120.0
C14' C13' H13' 120.0
C15' C14' C13' 120.7(3)
C15' C14' H14' 119.6
C13' C14' H14' 119.6
C14' C15' C16' 119.8(3)
C14' C15' H15' 120.1
C16' C15' H15' 120.1
C15' C16' C17' 120.2(3)
C15' C16' H16' 119.9
C17' C16' H16' 119.9
C16' C17' C12' 121.1(3)
C16' C17' H17' 119.5
C12' C17' H17' 119.5
C19' C18' C23' 118.0(2)
C19' C18' C6' 121.09(18)
C23' C18' C6' 120.86(19)
C20' C19' C18' 121.6(2)
C20' C19' H19' 119.2
C18' C19' H19' 119.2
C21' C20' C19' 119.0(2)
C21' C20' H20' 120.5
C19' C20' H20' 120.5
C20' C21' C22' 121.1(2)
C20' C21' Cl1' 119.3(2)
C22' C21' Cl1' 119.7(2)
C21' C22' C23' 119.2(2)
C21' C22' H22' 120.4
C23' C22' H22' 120.4
C22' C23' C18' 121.0(2)
C22' C23' H23' 119.5
C18' C23' H23' 119.5
C29' C24' C25' 119.7(2)
C29' C24' S1' 120.62(17)
C25' C24' S1' 119.67(16)
C26' C25' C24' 119.4(2)
C26' C25' H25' 120.3
C24' C25' H25' 120.3
C27' C26' C25' 122.0(2)
C27' C26' H26' 119.0
C25' C26' H26' 119.0
C26' C27' C28' 117.6(2)
C26' C27' C30' 121.5(3)
C28' C27' C30' 120.8(3)
C29' C28' C27' 121.8(2)
C29' C28' H28' 119.1
C27' C28' H28' 119.1
C28' C29' C24' 119.5(2)
C28' C29' H29' 120.2
C24' C29' H29' 120.2
C27' C30' H30D 109.5
C27' C30' H30E 109.5
H30D C30' H30E 109.5
C27' C30' H30F 109.5
H30D C30' H30F 109.5
H30E C30' H30F 109.5

loop_
_geom_bond_atom_site_label_1
_geom_bond_atom_site_label_2
_geom_bond_distance
S1 O3 1.423(2)
S1 O4 1.4272(19)
S1 N1 1.6397(18)
S1 C24 1.764(2)
S1' O3' 1.4239(15)
S1' O4' 1.4245(15)
S1' N1' 1.6323(16)
S1' C24' 1.761(2)
Cl1 C21 1.733(2)
Cl1' C21' 1.731(2)
N1 C2 1.466(3)
N1 C1 1.465(3)
N1' C2' 1.467(2)
N1' C1' 1.473(2)
O1 C10 1.195(3)
O2 C10 1.329(3)
O2 C11 1.455(3)
O1' C10' 1.196(2)
O2' C10' 1.326(2)
O2' C11' 1.452(3)
C1 C5 1.514(3)
C1 H1A 0.9700
C1 H1B 0.9700
C2 C3 1.501(3)
C2 H2A 0.9700
C2 H2B 0.9700
C3 C4 1.330(3)
C3 C10 1.493(3)
C4 C9 1.502(3)
C4 C5 1.513(3)
C5 C6 1.548(3)
C5 H5 0.9800
C6 C7 1.503(3)
C6 C18 1.510(3)
C6 H6 0.9800
C7 C8 1.313(3)
C7 H7 0.9300
C8 C9 1.493(3)
C8 H8 0.9300
C9 H9A 0.9700
C9 H9B 0.9700
C11 C12 1.499(3)
C11 H11A 0.9700
C11 H11B 0.9700
C12 C13 1.360(4)
C12 C17 1.361(4)
C13 C14 1.378(5)
C13 H13 0.9300
C14 C15 1.342(5)
C14 H14 0.9300
C15 C16 1.356(5)
C15 H15 0.9300
C16 C17 1.379(5)
C16 H16 0.9300
C17 H17 0.9300
C18 C23 1.384(3)
C18 C19 1.390(3)
C19 C20 1.379(3)
C19 H19 0.9300
C20 C21 1.377(3)
C20 H20 0.9300
C21 C22 1.371(3)
C22 C23 1.381(3)
C22 H22 0.9300
C23 H23 0.9300
C24 C29 1.378(3)
C24 C25 1.379(3)
C25 C26 1.377(3)
C25 H25 0.9300
C26 C27 1.382(4)
C26 H26 0.9300
C27 C28 1.376(4)
C27 C30 1.510(4)
C28 C29 1.373(4)
C28 H28 0.9300
C29 H29 0.9300
C30 H30A 0.9600
C30 H30B 0.9600
C30 H30C 0.9600
C1' C5' 1.516(3)
C1' H1'1 0.9700
C1' H1'2 0.9700
C2' C3' 1.502(3)
C2' H2'1 0.9700
C2' H2'2 0.9700
C3' C4' 1.331(3)
C3' C10' 1.484(3)
C4' C9' 1.497(3)
C4' C5' 1.502(3)
C5' C6' 1.545(3)
C5' H5' 0.9800
C6' C7' 1.505(3)
C6' C18' 1.510(3)
C6' H6' 0.9800
C7' C8' 1.314(3)
C7' H7' 0.9300
C8' C9' 1.490(3)
C8' H8' 0.9300
C9' H9'1 0.9700
C9' H9'2 0.9700
C11' C12' 1.482(3)
C11' H11C 0.9700
C11' H11D 0.9700
C12' C13' 1.374(3)
C12' C17' 1.382(4)
C13' C14' 1.396(4)
C13' H13' 0.9300
C14' C15' 1.355(4)
C14' H14' 0.9300
C15' C16' 1.359(4)
C15' H15' 0.9300
C16' C17' 1.377(4)
C16' H16' 0.9300
C17' H17' 0.9300
C18' C19' 1.380(3)
C18' C23' 1.392(3)
C19' C20' 1.379(3)
C19' H19' 0.9300
C20' C21' 1.374(3)
C20' H20' 0.9300
C21' C22' 1.373(4)
C22' C23' 1.381(3)
C22' H22' 0.9300
C23' H23' 0.9300
C24' C29' 1.378(3)
C24' C25' 1.389(3)
C25' C26' 1.375(3)
C25' H25' 0.9300
C26' C27' 1.372(4)
C26' H26' 0.9300
C27' C28' 1.387(4)
C27' C30' 1.504(4)
C28' C29' 1.375(3)
C28' H28' 0.9300
C29' H29' 0.9300
C30' H30D 0.9600
C30' H30E 0.9600
C30' H30F 0.9600

loop_
_geom_torsion_atom_site_label_1
_geom_torsion_atom_site_label_2
_geom_torsion_atom_site_label_3
_geom_torsion_atom_site_label_4
_geom_torsion
O3 S1 N1 C2 50.08(17)
O4 S1 N1 C2 179.62(15)
C24 S1 N1 C2 -64.75(17)
O3 S1 N1 C1 -175.34(15)
O4 S1 N1 C1 -45.79(17)
C24 S1 N1 C1 69.83(16)
O3' S1' N1' C2' 55.54(16)
O4' S1' N1' C2' -175.44(14)
C24' S1' N1' C2' -59.09(16)
O3' S1' N1' C1' -166.12(14)
O4' S1' N1' C1' -37.10(16)
C24' S1' N1' C1' 79.25(15)
C2 N1 C1 C5 -67.0(2)
S1 N1 C1 C5 157.25(13)
C1 N1 C2 C3 46.6(2)
S1 N1 C2 C3 -176.56(14)
N1 C2 C3 C4 -9.3(3)
N1 C2 C3 C10 170.07(16)
C10 C3 C4 C9 -9.1(3)
C2 C3 C4 C9 170.2(2)
C10 C3 C4 C5 173.75(18)
C2 C3 C4 C5 -6.9(3)
C3 C4 C5 C1 -13.0(3)
C9 C4 C5 C1 169.47(17)
C3 C4 C5 C6 115.2(2)
C9 C4 C5 C6 -62.3(2)
N1 C1 C5 C4 47.9(2)
N1 C1 C5 C6 -78.5(2)
C4 C5 C6 C7 45.5(2)
C1 C5 C6 C7 172.56(18)
C4 C5 C6 C18 169.30(16)
C1 C5 C6 C18 -63.7(2)
C18 C6 C7 C8 -136.9(2)
C5 C6 C7 C8 -13.8(3)
C6 C7 C8 C9 -5.1(4)
C7 C8 C9 C4 -8.8(4)
C3 C4 C9 C8 -135.4(2)
C5 C4 C9 C8 42.0(2)
C11 O2 C10 O1 -0.4(3)
C11 O2 C10 C3 -177.53(17)
C4 C3 C10 O1 156.1(2)
C2 C3 C10 O1 -23.3(3)
C4 C3 C10 O2 -26.8(3)
C2 C3 C10 O2 153.86(18)
C10 O2 C11 C12 82.2(3)
O2 C11 C12 C13 -117.2(3)
O2 C11 C12 C17 64.2(3)
C17 C12 C13 C14 0.7(4)
C11 C12 C13 C14 -177.9(3)
C12 C13 C14 C15 -1.0(5)
C13 C14 C15 C16 0.4(6)
C14 C15 C16 C17 0.3(6)
C13 C12 C17 C16 0.1(4)
C11 C12 C17 C16 178.7(3)
C15 C16 C17 C12 -0.6(5)
C7 C6 C18 C23 41.3(3)
C5 C6 C18 C23 -80.8(2)
C7 C6 C18 C19 -141.2(2)
C5 C6 C18 C19 96.7(2)
C23 C18 C19 C20 -0.5(3)
C6 C18 C19 C20 -178.01(18)
C18 C19 C20 C21 0.6(3)
C19 C20 C21 C22 -0.3(3)
C19 C20 C21 Cl1 178.89(16)
C20 C21 C22 C23 0.0(3)
Cl1 C21 C22 C23 -179.25(16)
C21 C22 C23 C18 0.1(3)
C19 C18 C23 C22 0.1(3)
C6 C18 C23 C22 177.64(19)
O3 S1 C24 C29 151.46(19)
O4 S1 C24 C29 19.7(2)
N1 S1 C24 C29 -94.48(19)
O3 S1 C24 C25 -31.4(2)
O4 S1 C24 C25 -163.21(19)
N1 S1 C24 C25 82.6(2)
C29 C24 C25 C26 0.7(4)
S1 C24 C25 C26 -176.37(19)
C24 C25 C26 C27 -1.9(4)
C25 C26 C27 C28 1.3(4)
C25 C26 C27 C30 -179.0(3)
C26 C27 C28 C29 0.4(4)
C30 C27 C28 C29 -179.2(3)
C27 C28 C29 C24 -1.6(4)
C25 C24 C29 C28 1.0(3)
S1 C24 C29 C28 178.04(19)
C2' N1' C1' C5' -64.9(2)
S1' N1' C1' C5' 155.89(13)
C1' N1' C2' C3' 44.7(2)
S1' N1' C2' C3' -175.11(13)
N1' C2' C3' C4' -11.7(3)
N1' C2' C3' C10' 165.60(16)
C10' C3' C4' C9' -4.8(3)
C2' C3' C4' C9' 172.3(2)
C10' C3' C4' C5' -177.07(17)
C2' C3' C4' C5' 0.0(3)
C3' C4' C5' C1' -19.6(3)
C9' C4' C5' C1' 167.19(17)
C3' C4' C5' C6' 107.8(2)
C9' C4' C5' C6' -65.5(2)
N1' C1' C5' C4' 49.8(2)
N1' C1' C5' C6' -74.9(2)
C4' C5' C6' C7' 43.4(2)
C1' C5' C6' C7' 169.28(17)
C4' C5' C6' C18' 167.51(16)
C1' C5' C6' C18' -66.7(2)
C18' C6' C7' C8' -135.4(3)
C5' C6' C7' C8' -11.1(3)
C6' C7' C8' C9' -4.5(4)
C7' C8' C9' C4' -13.6(4)
C3' C4' C9' C8' -124.5(2)
C5' C4' C9' C8' 48.3(2)
C11' O2' C10' O1' -1.2(4)
C11' O2' C10' C3' -179.5(2)
C4' C3' C10' O1' 126.6(3)
C2' C3' C10' O1' -50.7(3)
C4' C3' C10' O2' -55.1(3)
C2' C3' C10' O2' 127.6(2)
C10' O2' C11' C12' 164.3(2)
O2' C11' C12' C13' 130.0(2)
O2' C11' C12' C17' -51.8(3)
C17' C12' C13' C14' 0.0(4)
C11' C12' C13' C14' 178.3(2)
C12' C13' C14' C15' 0.0(4)
C13' C14' C15' C16' 0.3(4)
C14' C15' C16' C17' -0.6(5)
C15' C16' C17' C12' 0.7(4)
C13' C12' C17' C16' -0.4(4)
C11' C12' C17' C16' -178.6(2)
C7' C6' C18' C19' -141.5(2)
C5' C6' C18' C19' 95.7(2)
C7' C6' C18' C23' 39.2(3)
C5' C6' C18' C23' -83.6(2)
C23' C18' C19' C20' 0.0(3)
C6' C18' C19' C20' -179.27(19)
C18' C19' C20' C21' -0.5(3)
C19' C20' C21' C22' 0.6(3)
C19' C20' C21' Cl1' -179.66(16)
C20' C21' C22' C23' -0.3(3)
Cl1' C21' C22' C23' 180.00(17)
C21' C22' C23' C18' -0.2(3)
C19' C18' C23' C22' 0.3(3)
C6' C18' C23' C22' 179.61(19)
O3' S1' C24' C29' 154.26(18)
O4' S1' C24' C29' 23.4(2)
N1' S1' C24' C29' -91.72(19)
O3' S1' C24' C25' -26.14(19)
O4' S1' C24' C25' -157.04(16)
N1' S1' C24' C25' 87.88(17)
C29' C24' C25' C26' 0.5(3)
S1' C24' C25' C26' -179.11(17)
C24' C25' C26' C27' -0.2(3)
C25' C26' C27' C28' -0.7(4)
C25' C26' C27' C30' 179.6(2)
C26' C27' C28' C29' 1.3(4)
C30' C27' C28' C29' -179.0(3)
C27' C28' C29' C24' -1.0(4)
C25' C24' C29' C28' 0.1(3)
S1' C24' C29' C28' 179.72(19)
